data_4085593
loop_
_publ_author_name
'Simpson, Peter V.'
'Brown, David H.'
'Skelton, Brian W.'
'White, Allan H.'
'Baker, Murray V.'

_publ_section_title
;
 New Structural Motifs Resulting from Internal Constraints in Chelating
 Bis(NHC) Ligands: A Dinuclear Ruthenium(II) Complex Featuring an
 \h2-Arene Binding Mode and a Remarkable New Tetrameric Silver(I) Halide
 Form
;
_journal_issue 11
_journal_name_full Organometallics
_journal_page_first 2508
_journal_paper_doi 10.1021/om5012165
_journal_volume 34
_journal_year 2015
_chemical_formula_moiety 'C40 H56 N4 O4, 2(Cl), H2 O'
_chemical_formula_sum 'C40 H58 Cl2 N4 O5'
_chemical_formula_weight 745.8
_chemical_name_systematic
;
 ?
;
_space_group_IT_number 15
_symmetry_cell_setting monoclinic
_symmetry_space_group_name_Hall '-C 2yc'
_symmetry_space_group_name_H-M 'C 1 2/c 1'
_atom_sites_solution_hydrogens geom
_atom_sites_solution_primary direct
_atom_sites_solution_secondary difmap
_audit_creation_date 2014-06-05T10:08:49-00:00
_audit_creation_method 'WinGX routine CIF_UPDATE'
_cell_angle_alpha 90
_cell_angle_beta 98.312(5)
_cell_angle_gamma 90
_cell_formula_units_Z 8
_cell_length_a 31.1544(15)
_cell_length_b 15.0002(8)
_cell_length_c 17.3313(8)
_cell_measurement_reflns_used 3596
_cell_measurement_temperature 100(2)
_cell_measurement_theta_max 67.0569
_cell_measurement_theta_min 2.8676
_cell_volume 8014.2(7)
_computing_cell_refinement
;
        CrysAlisPro, Oxford Diffraction Ltd.,
        Version 1.171.33.52 (release 06-11-2009 CrysAlis171 .NET)
        (compiled Nov  6 2009,16:24:50)
;
_computing_data_collection
;
        CrysAlisPro, Oxford Diffraction Ltd.,
        Version 1.171.33.52 (release 06-11-2009 CrysAlis171 .NET)
        (compiled Nov  6 2009,16:24:50)
;
_computing_data_reduction
;
        CrysAlisPro, Oxford Diffraction Ltd.,
        Version 1.171.33.52 (release 06-11-2009 CrysAlis171 .NET)
        (compiled Nov  6 2009,16:24:50)
;
_computing_molecular_graphics 'Diamond (Brandenburg, K., (1999)'
_computing_publication_material 'WinGX Farrugia, L. J. (1999)'
_computing_structure_refinement 'SHELXL-97 (Sheldrick, 2008)'
_diffrn_ambient_temperature 100(2)
_diffrn_detector_area_resol_mean 10.4738
_diffrn_measured_fraction_theta_full 0.987
_diffrn_measured_fraction_theta_max 0.987
_diffrn_measurement_device_type 'Oxford Diffraction Gemini diffractometer'
_diffrn_measurement_method '\w scans'
_diffrn_orient_matrix_UB_11 0.0197208363
_diffrn_orient_matrix_UB_12 0.0812422511
_diffrn_orient_matrix_UB_13 -0.0362846643
_diffrn_orient_matrix_UB_21 -0.0375188042
_diffrn_orient_matrix_UB_22 0.0584689934
_diffrn_orient_matrix_UB_23 0.0194813516
_diffrn_orient_matrix_UB_31 0.0262607879
_diffrn_orient_matrix_UB_32 0.0226768746
_diffrn_orient_matrix_UB_33 0.0797708847
_diffrn_radiation_monochromator graphite
_diffrn_radiation_type CuK\a
_diffrn_radiation_wavelength 1.54178
_diffrn_reflns_av_R_equivalents 0.0614
_diffrn_reflns_av_unetI/netI 0.0661
_diffrn_reflns_limit_h_max 37
_diffrn_reflns_limit_h_min -33
_diffrn_reflns_limit_k_max 17
_diffrn_reflns_limit_k_min -17
_diffrn_reflns_limit_l_max 20
_diffrn_reflns_limit_l_min -15
_diffrn_reflns_number 23411
_diffrn_reflns_theta_full 67.23
_diffrn_reflns_theta_max 67.23
_diffrn_reflns_theta_min 2.87
_exptl_absorpt_coefficient_mu 1.829
_exptl_absorpt_correction_T_max 1
_exptl_absorpt_correction_T_min 0.79778
_exptl_absorpt_correction_type multi-scan
_exptl_absorpt_process_details
;
      CrysAlis RED, Oxford Diffraction Ltd.,
        Empirical absorption correction using spherical harmonics,
 implemented in SCALE3 ABSPACK scaling algorithm.

;
_exptl_crystal_colour colourless
_exptl_crystal_density_diffrn 1.236
_exptl_crystal_density_method 'not measured'
_exptl_crystal_description rod
_exptl_crystal_F_000 3200
_exptl_crystal_size_max 0.32
_exptl_crystal_size_mid 0.04
_exptl_crystal_size_min 0.03
_refine_diff_density_max 0.424
_refine_diff_density_min -0.269
_refine_diff_density_rms 0.05
_refine_ls_extinction_method none
_refine_ls_goodness_of_fit_ref 0.97
_refine_ls_hydrogen_treatment mixed
_refine_ls_matrix_type full
_refine_ls_number_parameters 568
_refine_ls_number_reflns 7098
_refine_ls_number_restraints 116
_refine_ls_restrained_S_all 0.993
_refine_ls_R_factor_all 0.1171
_refine_ls_R_factor_gt 0.061
_refine_ls_shift/su_max 0
_refine_ls_shift/su_mean 0
_refine_ls_structure_factor_coef Fsqd
_refine_ls_weighting_details 'calc w=1/[\s^2^(Fo^2^)+(0.0972P)^2^] where P=(Fo^2^+2Fc^2^)/3'
_refine_ls_weighting_scheme calc
_refine_ls_wR_factor_gt 0.1545
_refine_ls_wR_factor_ref 0.1821
_reflns_number_gt 3933
_reflns_number_total 7098
_reflns_threshold_expression I>2\s(I)
_cod_data_source_file om5012165_si_002.cif
_cod_data_source_block ps295b
_cod_depositor_comments 'Adding full bibliography for 4085592--4085594.cif.'
_cod_original_sg_symbol_Hall '-c 2yc'
_cod_database_code 4085593

loop_
_symmetry_equiv_pos_as_xyz
'x, y, z'
'-x, y, -z+1/2'
'x+1/2, y+1/2, z'
'-x+1/2, y+1/2, -z+1/2'
'-x, -y, -z'
'x, -y, z-1/2'
'-x+1/2, -y+1/2, -z'
'x+1/2, -y+1/2, z-1/2'

loop_
_atom_site_label
_atom_site_type_symbol
_atom_site_fract_x
_atom_site_fract_y
_atom_site_fract_z
_atom_site_U_iso_or_equiv
_atom_site_adp_type
_atom_site_occupancy
_atom_site_symmetry_multiplicity
_atom_site_calc_flag
_atom_site_refinement_flags
_atom_site_disorder_assembly
_atom_site_disorder_group
C1 C 0.4304(3) 0.3085(4) 0.6888(6) 0.0470(15) Uani 0.722(4) 1 d PD A 1
H1A H 0.4329 0.2937 0.6345 0.07 Uiso 0.722(4) 1 calc PR A 1
H1B H 0.404 0.2818 0.703 0.07 Uiso 0.722(4) 1 calc PR A 1
H1C H 0.4557 0.2852 0.723 0.07 Uiso 0.722(4) 1 calc PR A 1
C5 C 0.4365(9) 0.3376(11) 0.6840(17) 0.0470(15) Uani 0.278(4) 1 d PD A 2
H5A H 0.4667 0.3203 0.7009 0.07 Uiso 0.278(4) 1 calc PR A 2
H5B H 0.4289 0.3263 0.628 0.07 Uiso 0.278(4) 1 calc PR A 2
H5C H 0.4174 0.3026 0.7127 0.07 Uiso 0.278(4) 1 calc PR A 2
N21 N 0.40592(19) 0.5365(4) 0.7276(4) 0.0396(17) Uani 0.722(4) 1 d PD A 1
C22 C 0.3987(4) 0.4483(6) 0.7301(8) 0.042(2) Uani 0.722(4) 1 d PD A 1
H22 H 0.3757 0.421 0.752 0.05 Uiso 0.722(4) 1 calc PR A 1
N23 N 0.4286(2) 0.4051(5) 0.6973(4) 0.0422(16) Uani 0.722(4) 1 d PD A 1
C23A C 0.45683(16) 0.4677(5) 0.6725(3) 0.0392(13) Uani 0.722(4) 1 d PD A 1
C24 C 0.49387(18) 0.4587(5) 0.6361(3) 0.0440(13) Uani 0.722(4) 1 d PD A 1
C25 C 0.51348(15) 0.5356(4) 0.6173(3) 0.0398(12) Uani 0.722(4) 1 d PD A 1
H25 H 0.5386 0.5315 0.5922 0.048 Uiso 0.722(4) 1 calc PR A 1
C26 C 0.49772(17) 0.6221(4) 0.6338(3) 0.0395(14) Uani 0.722(4) 1 d PD A 1
H26 H 0.5118 0.6741 0.6187 0.047 Uiso 0.722(4) 1 calc PR A 1
C27 C 0.46226(17) 0.6292(4) 0.6714(3) 0.0426(13) Uani 0.722(4) 1 d PD A 1
C27A C 0.44167(17) 0.5510(5) 0.6909(3) 0.0391(13) Uani 0.722(4) 1 d PD A 1
O24 O 0.50787(10) 0.3731(3) 0.62553(19) 0.0426(9) Uani 0.722(4) 1 d P A 1
C241 C 0.54358(16) 0.3640(4) 0.5817(3) 0.0450(12) Uani 0.722(4) 1 d P A 1
H24A H 0.57 0.392 0.6101 0.054 Uiso 0.722(4) 1 calc PR A 1
H24B H 0.5366 0.3932 0.5302 0.054 Uiso 0.722(4) 1 calc PR A 1
C242 C 0.55080(18) 0.2650(4) 0.5716(4) 0.0513(14) Uani 0.722(4) 1 d P A 1
H24C H 0.525 0.239 0.5395 0.062 Uiso 0.722(4) 1 calc PR A 1
H24D H 0.5542 0.2357 0.6233 0.062 Uiso 0.722(4) 1 calc PR A 1
C243 C 0.59071(17) 0.2462(4) 0.5329(3) 0.0589(15) Uani 0.722(4) 1 d P A 1
H24E H 0.6166 0.2717 0.565 0.071 Uiso 0.722(4) 1 calc PR A 1
H24F H 0.5874 0.2753 0.4811 0.071 Uiso 0.722(4) 1 calc PR A 1
C244 C 0.5973(2) 0.1458(4) 0.5231(3) 0.0662(17) Uani 0.722(4) 1 d P A 1
H24G H 0.6016 0.1172 0.5745 0.099 Uiso 0.722(4) 1 calc PR A 1
H24H H 0.6228 0.1357 0.4972 0.099 Uiso 0.722(4) 1 calc PR A 1
H24I H 0.5716 0.1204 0.4914 0.099 Uiso 0.722(4) 1 calc PR A 1
O27 O 0.44438(12) 0.7075(3) 0.6927(2) 0.0431(9) Uani 0.722(4) 1 d PU A 1
C271 C 0.4619(2) 0.7872(4) 0.6672(4) 0.0743(19) Uani 0.722(4) 1 d PU A 1
H27A H 0.4628 0.7856 0.6103 0.089 Uiso 0.722(4) 1 calc PR A 1
H27B H 0.4916 0.7976 0.6947 0.089 Uiso 0.722(4) 1 calc PR A 1
C272 C 0.4309(3) 0.8585(6) 0.6876(4) 0.093(3) Uani 0.722(4) 1 d PU A 1
H27C H 0.4382 0.9152 0.6633 0.112 Uiso 0.722(4) 1 calc PR A 1
H27D H 0.4012 0.8417 0.6637 0.112 Uiso 0.722(4) 1 calc PR A 1
C273 C 0.4305(3) 0.8744(5) 0.7708(4) 0.089(2) Uani 0.722(4) 1 d PU A 1
H27E H 0.46 0.892 0.7949 0.107 Uiso 0.722(4) 1 calc PR A 1
H27F H 0.4232 0.8179 0.7955 0.107 Uiso 0.722(4) 1 calc PR A 1
C274 C 0.3983(3) 0.9469(7) 0.7883(5) 0.112(3) Uani 0.722(4) 1 d PU A 1
H27G H 0.3702 0.9371 0.7557 0.167 Uiso 0.722(4) 1 calc PR A 1
H27H H 0.4095 1.0057 0.777 0.167 Uiso 0.722(4) 1 calc PR A 1
H27I H 0.3945 0.9439 0.8435 0.167 Uiso 0.722(4) 1 calc PR A 1
C2 C 0.37893(12) 0.6035(3) 0.7708(2) 0.0505(9) Uani 1 1 d . . .
H2A H 0.3636 0.5697 0.8076 0.061 Uiso 0.722(4) 1 calc PR A 1
H2B H 0.3991 0.6453 0.8018 0.061 Uiso 0.722(4) 1 calc PR A 1
H2C H 0.3636 0.569 0.8072 0.061 Uiso 0.278(4) 1 d PR A 2
H2D H 0.3989 0.6453 0.8022 0.061 Uiso 0.278(4) 1 d PR A 2
N51 N 0.3996(5) 0.5540(10) 0.7382(10) 0.028(4) Uiso 0.278(4) 1 d PDU A 2
C52 C 0.4005(9) 0.4645(12) 0.737(2) 0.028(6) Uiso 0.278(4) 1 d PDU A 2
H52 H 0.3812 0.4285 0.7615 0.033 Uiso 0.278(4) 1 calc PR A 2
N53 N 0.4312(5) 0.4310(9) 0.6994(10) 0.029(4) Uiso 0.278(4) 1 d PDU A 2
C53A C 0.4532(5) 0.5046(10) 0.6756(10) 0.035(4) Uiso 0.278(4) 1 d PDU A 2
C54 C 0.4893(5) 0.5083(11) 0.6368(8) 0.047(4) Uiso 0.278(4) 1 d PDU A 2
C55 C 0.5041(6) 0.5906(12) 0.6219(9) 0.034(4) Uiso 0.278(4) 1 d PDU A 2
H55 H 0.5287 0.5958 0.5957 0.041 Uiso 0.278(4) 1 calc PR A 2
C56 C 0.4835(4) 0.6702(11) 0.6446(7) 0.047(3) Uiso 0.278(4) 1 d PDU A 2
H56 H 0.4934 0.727 0.6302 0.056 Uiso 0.278(4) 1 calc PR A 2
C57 C 0.4505(5) 0.6646(10) 0.6860(9) 0.035(4) Uiso 0.278(4) 1 d PDU A 2
C57A C 0.4344(5) 0.5806(9) 0.7000(9) 0.032(4) Uiso 0.278(4) 1 d PDU A 2
O54 O 0.5063(4) 0.4303(11) 0.6187(6) 0.047(3) Uiso 0.278(4) 1 d PD A 2
C541 C 0.5412(4) 0.4348(9) 0.5722(8) 0.059(4) Uiso 0.278(4) 1 d PD A 2
H54A H 0.5677 0.4586 0.6038 0.071 Uiso 0.278(4) 1 calc PR A 2
H54B H 0.5331 0.475 0.5271 0.071 Uiso 0.278(4) 1 calc PR A 2
C542 C 0.5494(5) 0.3428(9) 0.5443(8) 0.060(4) Uiso 0.278(4) 1 d PD A 2
H54C H 0.5229 0.3215 0.511 0.072 Uiso 0.278(4) 1 calc PR A 2
H54D H 0.5728 0.346 0.5112 0.072 Uiso 0.278(4) 1 calc PR A 2
C543 C 0.5621(6) 0.2758(9) 0.6068(9) 0.054(5) Uiso 0.278(4) 1 d PD A 2
H54E H 0.5384 0.2705 0.6391 0.065 Uiso 0.278(4) 1 calc PR A 2
H54F H 0.5883 0.297 0.6409 0.065 Uiso 0.278(4) 1 calc PR A 2
C544 C 0.5712(6) 0.1840(9) 0.5749(10) 0.077(5) Uiso 0.278(4) 1 d PD A 2
H54G H 0.547 0.1662 0.5355 0.115 Uiso 0.278(4) 1 calc PR A 2
H54H H 0.5746 0.1405 0.6176 0.115 Uiso 0.278(4) 1 calc PR A 2
H54I H 0.5979 0.1863 0.5513 0.115 Uiso 0.278(4) 1 calc PR A 2
O57 O 0.4288(3) 0.7342(7) 0.7154(6) 0.046(3) Uiso 0.278(4) 1 d PD A 2
C571 C 0.4255(8) 0.8159(13) 0.6728(13) 0.108(9) Uiso 0.278(4) 1 d PD A 2
H57A H 0.4161 0.8037 0.6167 0.129 Uiso 0.278(4) 1 calc PR A 2
H57B H 0.4542 0.8454 0.6782 0.129 Uiso 0.278(4) 1 calc PR A 2
C572 C 0.3930(5) 0.8764(10) 0.7039(8) 0.070(5) Uiso 0.278(4) 1 d PD A 2
H57C H 0.3943 0.9355 0.679 0.084 Uiso 0.278(4) 1 calc PR A 2
H57D H 0.3636 0.852 0.6869 0.084 Uiso 0.278(4) 1 calc PR A 2
C574 C 0.4340(9) 0.9558(19) 0.8204(15) 0.145(11) Uiso 0.278(4) 1 d PD A 2
H57E H 0.4219 1.0162 0.8187 0.217 Uiso 0.278(4) 1 calc PR A 2
H57F H 0.4572 0.9531 0.7879 0.217 Uiso 0.278(4) 1 calc PR A 2
H57G H 0.4457 0.9405 0.8743 0.217 Uiso 0.278(4) 1 calc PR A 2
C573 C 0.3982(9) 0.890(2) 0.7897(12) 0.129(11) Uiso 0.278(4) 1 d PD A 2
H57H H 0.4048 0.8314 0.8156 0.155 Uiso 0.278(4) 1 calc PR A 2
H57I H 0.3704 0.9111 0.804 0.155 Uiso 0.278(4) 1 calc PR A 2
C31 C 0.32076(13) 0.7213(3) 0.7473(2) 0.0581(11) Uani 1 1 d . . .
C32 C 0.34588(12) 0.6570(2) 0.7165(2) 0.0507(9) Uani 1 1 d . A .
C33 C 0.33990(13) 0.6421(3) 0.6364(2) 0.0532(10) Uani 1 1 d . . .
H33 H 0.357 0.5986 0.6152 0.064 Uiso 1 1 calc R A .
C34 C 0.30896(15) 0.6907(3) 0.5869(3) 0.0634(12) Uani 1 1 d . A .
H34 H 0.3054 0.6809 0.5322 0.076 Uiso 1 1 calc R . .
C35 C 0.28397(16) 0.7521(3) 0.6176(3) 0.0738(14) Uani 1 1 d . . .
H35 H 0.2625 0.784 0.584 0.089 Uiso 1 1 calc R A .
C36 C 0.28947(15) 0.7684(3) 0.6969(3) 0.0700(13) Uani 1 1 d . A .
H36 H 0.272 0.8117 0.7174 0.084 Uiso 1 1 calc R . .
C3 C 0.32629(14) 0.7425(3) 0.8339(2) 0.0615(11) Uani 1 1 d . A .
H3A H 0.3551 0.7214 0.8589 0.074 Uiso 1 1 calc R . .
H3B H 0.3252 0.8079 0.8411 0.074 Uiso 1 1 calc R . .
N41 N 0.25742(13) 0.5927(2) 0.92235(18) 0.0645(10) Uani 1 1 d . A .
C42 C 0.29320(15) 0.6146(3) 0.8944(2) 0.0622(12) Uani 1 1 d . A .
H42 H 0.3166 0.575 0.8905 0.075 Uiso 1 1 calc R . .
N43 N 0.29207(11) 0.6998(2) 0.87233(19) 0.0616(10) Uani 1 1 d . . .
C43A C 0.25284(15) 0.7362(3) 0.8876(2) 0.0627(12) Uani 1 1 d . A .
C44 C 0.23486(15) 0.8227(3) 0.8783(3) 0.0680(13) Uani 1 1 d . . .
O44 O 0.25820(10) 0.8876(2) 0.84781(19) 0.0743(10) Uani 1 1 d . A .
C441 C 0.23498(16) 0.9685(3) 0.8238(3) 0.0809(16) Uani 1 1 d . . .
H44A H 0.2271 1 0.8699 0.097 Uiso 1 1 calc R A .
H44B H 0.208 0.9542 0.7885 0.097 Uiso 1 1 calc R . .
C442 C 0.26418(17) 1.0273(3) 0.7819(3) 0.0845(16) Uani 1 1 d . A .
H44C H 0.2765 0.9904 0.7431 0.101 Uiso 1 1 calc R . .
H44D H 0.2461 1.0742 0.7531 0.101 Uiso 1 1 calc R . .
C443 C 0.3009(2) 1.0715(4) 0.8338(3) 0.0988(19) Uani 1 1 d . . .
H44E H 0.3213 1.0255 0.8582 0.119 Uiso 1 1 calc R A .
H44F H 0.2894 1.1044 0.8759 0.119 Uiso 1 1 calc R . .
C444 C 0.3254(2) 1.1373(5) 0.7858(4) 0.133(3) Uani 1 1 d . A .
H44G H 0.3332 1.1066 0.7399 0.199 Uiso 1 1 calc R . .
H44H H 0.3518 1.1584 0.8183 0.199 Uiso 1 1 calc R . .
H44I H 0.3066 1.1882 0.7691 0.199 Uiso 1 1 calc R . .
C471 C 0.12908(18) 0.6079(4) 0.9897(3) 0.0998(19) Uani 1 1 d D . .
H47A H 0.1234 0.6668 1.0119 0.12 Uiso 0.722(4) 1 calc PR A 1
H47B H 0.1259 0.5625 1.03 0.12 Uiso 0.722(4) 1 calc PR A 1
H47J H 0.1232 0.665 1.0148 0.12 Uiso 0.278(4) 1 d PR A 2
H47K H 0.1244 0.5588 1.0258 0.12 Uiso 0.278(4) 1 d PR A 2
C472 C 0.0963(3) 0.5917(15) 0.9238(6) 0.095(4) Uani 0.722(4) 1 d PDU A 1
H47C H 0.1029 0.5364 0.8967 0.114 Uiso 0.722(4) 1 calc PR A 1
H47D H 0.0952 0.6419 0.8864 0.114 Uiso 0.722(4) 1 calc PR A 1
C473 C 0.0510(3) 0.5822(8) 0.9558(7) 0.131(4) Uani 0.722(4) 1 d PDU A 1
H47E H 0.0508 0.5284 0.9888 0.157 Uiso 0.722(4) 1 calc PR A 1
H47F H 0.0454 0.6351 0.9871 0.157 Uiso 0.722(4) 1 calc PR A 1
C474 C 0.0175(3) 0.5748(9) 0.8846(7) 0.154(4) Uani 0.722(4) 1 d PDU A 1
H47G H -0.0112 0.5675 0.9004 0.23 Uiso 0.722(4) 1 calc PR A 1
H47H H 0.024 0.5231 0.8537 0.23 Uiso 0.722(4) 1 calc PR A 1
H47I H 0.0179 0.6291 0.8532 0.23 Uiso 0.722(4) 1 calc PR A 1
C475 C 0.0982(6) 0.608(5) 0.9092(14) 0.095(4) Uani 0.278(4) 1 d PD A 2
H47L H 0.106 0.6592 0.8782 0.114 Uiso 0.278(4) 1 calc PR A 2
H47M H 0.1041 0.5529 0.8805 0.114 Uiso 0.278(4) 1 calc PR A 2
C476 C 0.0499(4) 0.6117(13) 0.9130(9) 0.060(4) Uiso 0.278(4) 1 d PD A 2
H47N H 0.0434 0.6685 0.9381 0.072 Uiso 0.278(4) 1 calc PR A 2
H47O H 0.0422 0.5625 0.9464 0.072 Uiso 0.278(4) 1 calc PR A 2
C477 C 0.0208(6) 0.6051(19) 0.8316(12) 0.110(8) Uiso 0.278(4) 1 d PD A 2
H47P H -0.0099 0.6051 0.8388 0.165 Uiso 0.278(4) 1 calc PR A 2
H47Q H 0.0274 0.5498 0.8057 0.165 Uiso 0.278(4) 1 calc PR A 2
H47R H 0.0265 0.6563 0.7994 0.165 Uiso 0.278(4) 1 calc PR A 2
C45 C 0.19429(16) 0.8326(3) 0.9020(3) 0.0746(15) Uani 1 1 d . A .
H45 H 0.1806 0.8893 0.8961 0.089 Uiso 1 1 calc R . .
C46 C 0.17294(16) 0.7634(4) 0.9338(2) 0.0731(14) Uani 1 1 d . . .
H46 H 0.1455 0.7748 0.9495 0.088 Uiso 1 1 calc R A .
C47 C 0.19014(16) 0.6787(4) 0.9435(2) 0.0701(13) Uani 1 1 d . A .
O47 O 0.17301(11) 0.6065(3) 0.97520(17) 0.0802(10) Uani 1 1 d . A .
C47A C 0.23103(15) 0.6682(3) 0.9196(2) 0.0646(13) Uani 1 1 d . . .
C4 C 0.24751(17) 0.5034(4) 0.9493(3) 0.0849(16) Uani 1 1 d . . .
H4A H 0.2727 0.4645 0.9485 0.127 Uiso 1 1 calc R A .
H4B H 0.2226 0.4789 0.9149 0.127 Uiso 1 1 calc R . .
H4C H 0.2406 0.5071 1.0026 0.127 Uiso 1 1 calc R . .
O1 O 0.36973(12) 0.5096(3) 1.02396(18) 0.0736(9) Uani 1 1 d D . .
Cl1 Cl 0.33137(3) 0.40812(6) 0.86137(6) 0.0558(3) Uani 1 1 d . . .
Cl2 Cl 0.41759(3) 0.67700(8) 0.96951(5) 0.0596(3) Uani 1 1 d . . .
H1AO H 0.3607(15) 0.475(3) 0.988(2) 0.079(18) Uiso 1 1 d D . .
H1BO H 0.3857(17) 0.549(3) 1.004(3) 0.12(2) Uiso 1 1 d D . .

loop_
_atom_site_aniso_label
_atom_site_aniso_U_11
_atom_site_aniso_U_22
_atom_site_aniso_U_33
_atom_site_aniso_U_23
_atom_site_aniso_U_13
_atom_site_aniso_U_12
C1 0.052(3) 0.032(4) 0.056(3) 0.007(4) 0.005(2) 0.003(3)
C5 0.052(3) 0.032(4) 0.056(3) 0.007(4) 0.005(2) 0.003(3)
N21 0.036(3) 0.040(4) 0.043(3) -0.001(2) 0.008(2) 0.012(2)
C22 0.045(4) 0.038(4) 0.040(4) 0.000(4) -0.001(3) -0.002(3)
N23 0.042(3) 0.036(4) 0.047(3) 0.004(3) 0.0013(18) -0.003(3)
C23A 0.039(3) 0.034(3) 0.042(3) 0.002(3) -0.002(2) 0.004(3)
C24 0.042(3) 0.042(4) 0.046(3) -0.004(3) -0.001(2) 0.010(3)
C25 0.034(3) 0.037(3) 0.046(3) 0.002(2) 0.000(2) 0.002(2)
C26 0.036(3) 0.030(3) 0.052(3) 0.000(3) 0.005(2) 0.004(3)
C27 0.045(3) 0.035(3) 0.046(3) -0.006(2) 0.002(2) 0.003(3)
C27A 0.033(3) 0.037(3) 0.045(3) 0.000(3) 0.001(2) 0.007(3)
O24 0.0345(18) 0.038(2) 0.054(2) 0.0037(16) 0.0034(14) 0.0063(15)
C241 0.036(3) 0.051(3) 0.047(3) -0.003(2) 0.004(2) 0.006(2)
C242 0.049(3) 0.049(3) 0.054(4) -0.004(3) 0.003(3) 0.006(2)
C243 0.052(3) 0.064(4) 0.060(3) -0.011(3) 0.003(3) 0.011(3)
C244 0.073(4) 0.061(4) 0.063(3) -0.009(3) 0.003(3) 0.018(3)
O27 0.042(2) 0.036(2) 0.053(2) 0.0033(19) 0.0123(17) 0.0060(19)
C271 0.112(5) 0.046(3) 0.073(4) -0.005(3) 0.043(4) -0.001(3)
C272 0.157(7) 0.059(4) 0.080(4) 0.003(4) 0.074(4) 0.012(5)
C273 0.106(5) 0.074(4) 0.100(5) -0.032(4) 0.055(4) -0.028(4)
C274 0.134(6) 0.104(6) 0.113(6) -0.039(5) 0.074(5) -0.012(5)
C2 0.057(2) 0.041(2) 0.049(2) 0.0016(17) -0.0064(17) 0.0002(18)
C31 0.069(3) 0.041(2) 0.056(2) 0.0007(18) -0.015(2) 0.0022(19)
C32 0.058(2) 0.037(2) 0.052(2) 0.0029(17) -0.0098(17) -0.0033(17)
C33 0.062(2) 0.041(2) 0.052(2) 0.0048(17) -0.0065(18) -0.0053(18)
C34 0.082(3) 0.043(2) 0.056(2) 0.0055(19) -0.020(2) -0.001(2)
C35 0.088(3) 0.049(3) 0.071(3) 0.003(2) -0.033(2) 0.006(2)
C36 0.081(3) 0.045(2) 0.072(3) -0.004(2) -0.028(2) 0.012(2)
C3 0.067(3) 0.049(2) 0.062(2) -0.011(2) -0.013(2) 0.010(2)
N41 0.091(3) 0.062(2) 0.0384(16) -0.0029(16) 0.0028(17) 0.029(2)
C42 0.081(3) 0.062(3) 0.044(2) -0.0017(19) 0.010(2) 0.029(2)
N43 0.070(2) 0.057(2) 0.0519(18) -0.0146(16) -0.0115(17) 0.0268(18)
C43A 0.074(3) 0.060(3) 0.047(2) -0.018(2) -0.014(2) 0.018(2)
C44 0.070(3) 0.063(3) 0.062(2) -0.027(2) -0.020(2) 0.031(2)
O44 0.0709(19) 0.0490(19) 0.092(2) -0.0259(16) -0.0259(17) 0.0197(15)
C441 0.086(3) 0.050(3) 0.095(3) -0.019(3) -0.025(3) 0.027(3)
C442 0.107(4) 0.060(3) 0.074(3) -0.010(3) -0.029(3) 0.014(3)
C443 0.126(5) 0.086(4) 0.074(3) -0.005(3) -0.022(3) 0.012(4)
C444 0.130(6) 0.152(7) 0.104(5) 0.042(5) -0.029(4) -0.013(5)
C471 0.103(4) 0.108(5) 0.091(4) -0.033(3) 0.023(3) 0.025(4)
C472 0.099(4) 0.069(8) 0.123(5) -0.022(6) 0.035(4) 0.009(3)
C473 0.128(7) 0.114(7) 0.149(8) -0.044(6) 0.015(6) 0.014(5)
C474 0.153(8) 0.139(8) 0.170(8) -0.049(7) 0.029(7) 0.004(6)
C475 0.099(4) 0.069(8) 0.123(5) -0.022(6) 0.035(4) 0.009(3)
C45 0.082(3) 0.063(3) 0.068(3) -0.035(3) -0.024(2) 0.030(3)
C46 0.077(3) 0.087(4) 0.050(2) -0.024(2) -0.009(2) 0.027(3)
C47 0.088(3) 0.078(3) 0.039(2) -0.013(2) -0.007(2) 0.024(3)
O47 0.087(2) 0.099(3) 0.0554(16) -0.0054(18) 0.0144(16) 0.031(2)
C47A 0.075(3) 0.074(3) 0.0402(19) -0.019(2) -0.007(2) 0.034(3)
C4 0.103(4) 0.092(4) 0.066(3) 0.024(3) 0.036(3) 0.034(3)
O1 0.079(2) 0.087(3) 0.0568(18) 0.0060(19) 0.0141(17) 0.0048(19)
Cl1 0.0591(6) 0.0449(5) 0.0662(6) 0.0104(4) 0.0183(4) 0.0026(4)
Cl2 0.0548(5) 0.0781(7) 0.0460(5) -0.0068(5) 0.0072(4) 0.0134(5)

loop_
_atom_type_symbol
_atom_type_description
_atom_type_scat_dispersion_real
_atom_type_scat_dispersion_imag
_atom_type_scat_source
C C 0.0181 0.0091 'International Tables Vol C Tables 4.2.6.8 and 6.1.1.4'
H H 0 0 'International Tables Vol C Tables 4.2.6.8 and 6.1.1.4'
N N 0.0311 0.018 'International Tables Vol C Tables 4.2.6.8 and 6.1.1.4'
O O 0.0492 0.0322 'International Tables Vol C Tables 4.2.6.8 and 6.1.1.4'
Cl Cl 0.3639 0.7018 'International Tables Vol C Tables 4.2.6.8 and 6.1.1.4'

loop_
_geom_angle_atom_site_label_1
_geom_angle_atom_site_label_2
_geom_angle_atom_site_label_3
_geom_angle
C22 N21 C27A 108.7(6)
C22 N21 C2 120.8(5)
C27A N21 C2 130.1(5)
N23 C22 N21 109.7(7)
C22 N23 C23A 108.3(6)
C22 N23 C1 124.7(6)
C23A N23 C1 127.0(5)
C27A C23A N23 106.6(5)
C27A C23A C24 121.3(6)
N23 C23A C24 132.1(6)
C25 C24 O24 126.4(6)
C25 C24 C23A 116.9(7)
O24 C24 C23A 116.6(5)
C24 C25 C26 122.6(5)
C27 C26 C25 119.4(5)
C26 C27 O27 125.7(5)
C26 C27 C27A 118.6(6)
O27 C27 C27A 115.7(5)
N21 C27A C23A 106.7(5)
N21 C27A C27 132.2(7)
C23A C27A C27 121.0(5)
C24 O24 C241 116.3(4)
O24 C241 C242 107.0(4)
C241 C242 C243 112.1(5)
C242 C243 C244 111.2(5)
C27 O27 C271 116.7(4)
O27 C271 C272 103.6(6)
C273 C272 C271 116.1(8)
C272 C273 C274 114.1(8)
N51 C2 C32 113.9(9)
C32 C2 N21 113.9(4)
C2 N51 C52 130.5(12)
C2 N51 C57A 123.9(12)
C52 N51 C57A 105.0(13)
N53 C52 N51 113.6(14)
C52 N53 C53A 105.4(12)
C52 N53 C5 124.5(14)
C53A N53 C5 129.9(13)
C57A C53A C54 121.6(13)
C57A C53A N53 108.4(11)
C54 C53A N53 129.9(14)
O54 C54 C55 126.5(14)
O54 C54 C53A 116.9(13)
C55 C54 C53A 116.7(14)
C54 C55 C56 121.9(14)
C57 C56 C55 120.1(14)
C56 C57 O57 127.3(13)
C56 C57 C57A 118.3(15)
O57 C57 C57A 114.4(12)
C53A C57A C57 121.2(12)
C53A C57A N51 107.5(11)
C57 C57A N51 131.3(13)
C54 O54 C541 116.3(13)
O54 C541 C542 108.4(11)
C543 C542 C541 115.3(12)
C542 C543 C544 112.9(12)
C57 O57 C571 117.3(12)
O57 C571 C572 109.3(14)
C573 C572 C571 117.0(15)
C572 C573 C574 113.9(17)
C32 C31 C36 119.2(4)
C32 C31 C3 122.2(3)
C36 C31 C3 118.6(4)
C33 C32 C31 119.4(3)
C33 C32 C2 120.9(4)
C31 C32 C2 119.7(3)
C32 C33 C34 120.6(4)
C35 C34 C33 119.6(4)
C34 C35 C36 120.8(4)
C35 C36 C31 120.3(4)
N43 C3 C31 111.5(3)
C42 N41 C47A 108.1(4)
C42 N41 C4 124.9(4)
C47A N41 C4 127.0(4)
N41 C42 N43 110.8(4)
C42 N43 C43A 107.9(4)
C42 N43 C3 123.6(4)
C43A N43 C3 128.4(4)
C47A C43A N43 106.3(4)
C47A C43A C44 120.9(5)
N43 C43A C44 132.8(5)
O44 C44 C45 126.5(4)
O44 C44 C43A 118.3(4)
C45 C44 C43A 115.2(5)
C44 O44 C441 116.0(4)
O44 C441 C442 108.4(4)
C443 C442 C441 115.2(4)
C442 C443 C444 110.4(5)
O47 C471 C472 116.5(6)
O47 C471 C475 108.8(10)
C471 C472 C473 107.4(8)
C474 C473 C472 105.4(9)
C476 C475 C471 116.3(18)
C475 C476 C477 114.0(14)
C46 C45 C44 123.0(4)
C47 C46 C45 122.4(5)
O47 C47 C46 127.9(5)
O47 C47 C47A 117.1(4)
C46 C47 C47A 114.9(5)
C47 O47 C471 120.2(4)
C43A C47A N41 106.9(4)
C43A C47A C47 123.6(4)
N41 C47A C47 129.5(5)

loop_
_geom_bond_atom_site_label_1
_geom_bond_atom_site_label_2
_geom_bond_distance
C1 N23 1.458(9)
C5 N53 1.441(17)
N21 C22 1.344(8)
N21 C27A 1.378(7)
N21 C2 1.568(7)
C22 N23 1.327(8)
N23 C23A 1.397(7)
C23A C27A 1.388(9)
C23A C24 1.399(8)
C24 C25 1.367(8)
C24 O24 1.377(8)
C25 C26 1.430(8)
C26 C27 1.366(8)
C27 O27 1.373(7)
C27 C27A 1.401(7)
O24 C241 1.442(6)
C241 C242 1.516(8)
C242 C243 1.522(8)
C243 C244 1.532(9)
O27 C271 1.412(7)
C271 C272 1.517(10)
C272 C273 1.464(10)
C273 C274 1.540(12)
C2 N51 1.178(14)
C2 C32 1.520(5)
N51 C52 1.343(15)
N51 C57A 1.409(14)
C52 N53 1.334(15)
N53 C53A 1.393(14)
C53A C57A 1.376(15)
C53A C54 1.392(15)
C54 O54 1.340(14)
C54 C55 1.355(17)
C55 C56 1.436(16)
C56 C57 1.341(16)
C57 O57 1.382(15)
C57 C57A 1.390(15)
O54 C541 1.446(14)
C541 C542 1.498(14)
C542 C543 1.489(15)
C543 C544 1.526(15)
O57 C571 1.427(17)
C571 C572 1.516(17)
C572 C573 1.485(17)
C574 C573 1.528(19)
C31 C32 1.395(6)
C31 C36 1.402(5)
C31 C3 1.520(6)
C32 C33 1.392(5)
C33 C34 1.399(5)
C34 C35 1.362(7)
C35 C36 1.384(7)
C3 N43 1.482(6)
N41 C42 1.320(6)
N41 C47A 1.396(5)
N41 C4 1.466(6)
C42 N43 1.332(6)
N43 C43A 1.399(5)
C43A C47A 1.385(7)
C43A C44 1.413(6)
C44 O44 1.365(6)
C44 C45 1.392(7)
O44 C441 1.443(5)
C441 C442 1.525(8)
C442 C443 1.504(7)
C443 C444 1.559(9)
C471 O47 1.427(6)
C471 C472 1.439(11)
C471 C475 1.576(18)
C472 C473 1.597(12)
C473 C474 1.501(11)
C475 C476 1.518(19)
C476 C477 1.567(16)
C45 C46 1.391(7)
C46 C47 1.379(7)
C47 O47 1.358(6)
C47 C47A 1.404(7)

loop_
_geom_hbond_atom_site_label_D
_geom_hbond_atom_site_label_H
_geom_hbond_atom_site_label_A
_geom_hbond_distance_DH
_geom_hbond_distance_HA
_geom_hbond_distance_DA
_geom_hbond_angle_DHA
C22 H22 Cl1 0.95 2.51 3.365(8) 149.8
C42 H42 Cl1 0.95 2.61 3.396(4) 140.6
C52 H52 Cl1 0.95 2.51 3.364(18) 150.3
O1 H1AO Cl1 0.83(3) 2.46(3) 3.273(4) 166(5)
O1 H1BO Cl2 0.88(3) 2.28(3) 3.135(4) 166(6)
